data_2229193
loop_
_publ_author_name
'Maharramov, Abel M.'
'Ismiyev, Arif I.'
'Rashidov, Bahruz A.'

_publ_section_title
;
 Ethyl
 3,6-dihydroxy-6-methyl-4-phenyl-4,5,6,7-tetrahydro-1<i>H</i>-indazole-5-carboxylate
 monohydrate
;
_journal_coeditor_code PV2374
_journal_issue 2
_journal_name_full 'Acta Crystallographica Section E'
_journal_page_first o480
_journal_paper_doi 10.1107/S160053681100242X
_journal_volume 67
_journal_year 2011
_chemical_formula_iupac 'C17 H20 N2 O4, H2 O'
_chemical_formula_moiety 'C17 H20 N2 O4, H2 O'
_chemical_formula_sum 'C17 H22 N2 O5'
_chemical_formula_weight 334.37
_chemical_name_systematic
;
Ethyl 3,6-dihydroxy-6-methyl-4-phenyl-4,5,6,7-tetrahydro-1<i>H</i>-indazole-5-
carboxylate monohydrate
;
_space_group_IT_number 2
_symmetry_cell_setting triclinic
_symmetry_space_group_name_Hall '-P 1'
_symmetry_space_group_name_H-M 'P -1'
_atom_sites_solution_hydrogens difmap
_atom_sites_solution_primary direct
_atom_sites_solution_secondary difmap
_audit_creation_method SHELXL-97
_cell_angle_alpha 99.363(6)
_cell_angle_beta 95.281(6)
_cell_angle_gamma 112.271(4)
_cell_formula_units_Z 2
_cell_length_a 6.9964(15)
_cell_length_b 8.8647(19)
_cell_length_c 15.124(4)
_cell_measurement_reflns_used 909
_cell_measurement_temperature 296(2)
_cell_measurement_theta_max 30.58
_cell_measurement_theta_min 2.54
_cell_volume 844.2(3)
_computing_cell_refinement 'SAINT-Plus (Bruker, 2001)'
_computing_data_collection 'APEX2 (Bruker, 2005)'
_computing_data_reduction 'SAINT-Plus (Bruker, 2001)'
_computing_molecular_graphics 'SHELXTL (Sheldrick, 2008)'
_computing_publication_material 'SHELXTL (Sheldrick, 2008)'
_computing_structure_refinement 'SHELXL (Sheldrick, 2008)'
_computing_structure_solution 'SHELXS (Sheldrick, 2008)'
_diffrn_ambient_temperature 296(2)
_diffrn_measured_fraction_theta_full 0.970
_diffrn_measured_fraction_theta_max 0.970
_diffrn_measurement_device_type 'Bruker APEXII CCD'
_diffrn_measurement_method '\f and \w'
_diffrn_radiation_monochromator graphite
_diffrn_radiation_source 'fine-focus sealed tube'
_diffrn_radiation_type MoK\a
_diffrn_radiation_wavelength 0.71073
_diffrn_reflns_av_R_equivalents 0.0652
_diffrn_reflns_av_sigmaI/netI 0.1183
_diffrn_reflns_limit_h_max 8
_diffrn_reflns_limit_h_min -8
_diffrn_reflns_limit_k_max 10
_diffrn_reflns_limit_k_min -10
_diffrn_reflns_limit_l_max 16
_diffrn_reflns_limit_l_min -17
_diffrn_reflns_number 6332
_diffrn_reflns_theta_full 25.00
_diffrn_reflns_theta_max 25.00
_diffrn_reflns_theta_min 2.54
_exptl_absorpt_coefficient_mu 0.097
_exptl_absorpt_correction_T_max 0.9808
_exptl_absorpt_correction_T_min 0.9808
_exptl_absorpt_correction_type multi-scan
_exptl_absorpt_process_details '(SADABS; Bruker, 2003)'
_exptl_crystal_colour colourless
_exptl_crystal_density_diffrn 1.315
_exptl_crystal_density_method 'not measured'
_exptl_crystal_description prism
_exptl_crystal_F_000 356
_exptl_crystal_size_max 0.20
_exptl_crystal_size_mid 0.20
_exptl_crystal_size_min 0.20
_refine_diff_density_max 0.269
_refine_diff_density_min -0.369
_refine_ls_extinction_method none
_refine_ls_goodness_of_fit_ref 1.001
_refine_ls_hydrogen_treatment mixed
_refine_ls_matrix_type full
_refine_ls_number_parameters 231
_refine_ls_number_reflns 2889
_refine_ls_number_restraints 0
_refine_ls_restrained_S_all 1.001
_refine_ls_R_factor_all 0.0870
_refine_ls_R_factor_gt 0.0768
_refine_ls_shift/su_max 0.000
_refine_ls_shift/su_mean 0.000
_refine_ls_structure_factor_coef Fsqd
_refine_ls_weighting_details 'calc w=1/[\s^2^(Fo^2^)+(0.0611P)^2^+0.4352P] where P=(Fo^2^+2Fc^2^)/3'
_refine_ls_weighting_scheme calc
_refine_ls_wR_factor_gt 0.1863
_refine_ls_wR_factor_ref 0.1980
_reflns_number_gt 2327
_reflns_number_total 2889
_reflns_threshold_expression I>2\s(I)
_cod_data_source_file pv2374.cif
_cod_data_source_block I
_cod_database_code 2229193
_cod_database_fobs_code 2229193

loop_
_symmetry_equiv_pos_as_xyz
'x, y, z'
'-x, -y, -z'

loop_
_atom_site_type_symbol
_atom_site_label
_atom_site_fract_x
_atom_site_fract_y
_atom_site_fract_z
_atom_site_U_iso_or_equiv
_atom_site_adp_type
_atom_site_calc_flag
_atom_site_refinement_flags
_atom_site_occupancy
_atom_site_disorder_assembly
_atom_site_disorder_group
O O1 0.9685(3) 1.3998(2) 0.37394(14) 0.0463(5) Uani d . 1 . .
H H1B 0.9998 1.4897 0.4089 0.069 Uiso calc R 1 . .
O O2 0.7109(3) 0.6179(2) 0.15151(15) 0.0544(6) Uani d . 1 . .
O O3 0.4935(3) 0.7477(2) 0.14842(13) 0.0421(5) Uani d . 1 . .
O O4 0.3968(2) 0.8009(2) 0.33029(13) 0.0363(5) Uani d . 1 . .
H H4A 0.3737 0.7989 0.2759 0.054 Uiso calc R 1 . .
O O5 0.0528(4) 0.5446(3) 0.2177(2) 0.0637(7) Uani d . 1 . .
H H5B 0.009(6) 0.485(6) 0.264(3) 0.081(13) Uiso d . 1 . .
H H5C -0.051(6) 0.563(5) 0.198(3) 0.068(11) Uiso d . 1 . .
N N1 0.8141(3) 1.1503(2) 0.52847(16) 0.0340(5) Uani d . 1 . .
N N2 0.8884(3) 1.3042(2) 0.50553(16) 0.0373(6) Uani d . 1 . .
C C3 0.8995(4) 1.2791(3) 0.41766(18) 0.0326(6) Uani d . 1 . .
C C3A 0.8266(3) 1.1038(3) 0.38069(17) 0.0302(6) Uani d . 1 . .
C C4 0.7975(3) 1.0105(3) 0.28485(17) 0.0306(6) Uani d . 1 . .
H H4B 0.6826 1.0230 0.2490 0.037 Uiso calc R 1 . .
C C5 0.7311(3) 0.8213(3) 0.28392(18) 0.0312(6) Uani d . 1 . .
H H5A 0.8575 0.8062 0.3058 0.037 Uiso calc R 1 . .
C C6 0.5710(3) 0.7581(3) 0.34881(18) 0.0316(6) Uani d . 1 . .
C C7 0.6747(4) 0.8481(3) 0.44704(18) 0.0325(6) Uani d . 1 . .
H H7A 0.5710 0.8228 0.4869 0.039 Uiso calc R 1 . .
H H7B 0.7819 0.8107 0.4667 0.039 Uiso calc R 1 . .
C C7A 0.7705(3) 1.0317(3) 0.45193(17) 0.0307(6) Uani d . 1 . .
C C8 0.9887(4) 1.0726(3) 0.23964(18) 0.0327(6) Uani d . 1 . .
C C9 1.1870(4) 1.1056(3) 0.2856(2) 0.0430(7) Uani d . 1 . .
H H9A 1.2015 1.0902 0.3449 0.052 Uiso calc R 1 . .
C C10 1.3610(5) 1.1603(3) 0.2451(3) 0.0546(9) Uani d . 1 . .
H H10A 1.4921 1.1823 0.2771 0.066 Uiso calc R 1 . .
C C11 1.3422(5) 1.1827(4) 0.1572(3) 0.0635(10) Uani d . 1 . .
H H11A 1.4600 1.2185 0.1294 0.076 Uiso calc R 1 . .
C C12 1.1468(6) 1.1516(4) 0.1104(3) 0.0690(10) Uani d . 1 . .
H H12A 1.1332 1.1688 0.0515 0.083 Uiso calc R 1 . .
C C13 0.9724(5) 1.0950(4) 0.1516(2) 0.0519(8) Uani d . 1 . .
H H13A 0.8412 1.0715 0.1193 0.062 Uiso calc R 1 . .
C C14 0.6486(4) 0.7183(3) 0.18762(19) 0.0350(6) Uani d . 1 . .
C C15 0.3862(5) 0.6480(4) 0.0578(2) 0.0511(8) Uani d . 1 . .
H H15A 0.3097 0.5325 0.0606 0.061 Uiso calc R 1 . .
H H15B 0.4869 0.6527 0.0172 0.061 Uiso calc R 1 . .
C C16 0.2398(6) 0.7190(5) 0.0244(3) 0.0693(10) Uani d . 1 . .
H H16A 0.1663 0.6560 -0.0352 0.104 Uiso calc R 1 . .
H H16B 0.3173 0.8331 0.0217 0.104 Uiso calc R 1 . .
H H16C 0.1409 0.7137 0.0650 0.104 Uiso calc R 1 . .
C C17 0.4995(4) 0.5701(3) 0.3400(2) 0.0432(7) Uani d . 1 . .
H H17A 0.4114 0.5349 0.3842 0.065 Uiso calc R 1 . .
H H17B 0.6197 0.5438 0.3502 0.065 Uiso calc R 1 . .
H H17C 0.4224 0.5133 0.2800 0.065 Uiso calc R 1 . .
H H1A 0.760(4) 1.143(3) 0.582(2) 0.034(7) Uiso d . 1 . .

loop_
_atom_site_aniso_label
_atom_site_aniso_U_11
_atom_site_aniso_U_22
_atom_site_aniso_U_33
_atom_site_aniso_U_12
_atom_site_aniso_U_13
_atom_site_aniso_U_23
O1 0.0653(12) 0.0205(8) 0.0410(13) 0.0057(8) 0.0101(9) 0.0015(8)
O2 0.0622(12) 0.0460(11) 0.0529(15) 0.0319(10) -0.0016(10) -0.0141(10)
O3 0.0449(10) 0.0372(9) 0.0360(12) 0.0172(8) -0.0059(8) -0.0085(8)
O4 0.0331(9) 0.0360(9) 0.0361(11) 0.0138(7) 0.0014(7) 0.0008(8)
O5 0.0449(12) 0.0594(14) 0.075(2) 0.0095(10) -0.0053(12) 0.0196(13)
N1 0.0382(11) 0.0261(10) 0.0290(14) 0.0056(8) 0.0054(9) 0.0006(9)
N2 0.0442(12) 0.0233(10) 0.0366(15) 0.0075(8) 0.0055(9) 0.0015(9)
C3 0.0356(12) 0.0247(11) 0.0302(15) 0.0065(9) 0.0043(10) 0.0011(10)
C3A 0.0316(11) 0.0210(11) 0.0312(15) 0.0065(8) 0.0028(9) -0.0015(10)
C4 0.0349(12) 0.0222(11) 0.0304(15) 0.0095(9) 0.0001(10) 0.0020(9)
C5 0.0313(11) 0.0212(11) 0.0361(16) 0.0089(9) 0.0009(10) -0.0002(10)
C6 0.0315(11) 0.0227(11) 0.0352(16) 0.0079(9) 0.0020(10) 0.0012(10)
C7 0.0339(12) 0.0258(11) 0.0337(16) 0.0085(9) 0.0037(10) 0.0053(10)
C7A 0.0291(11) 0.0249(11) 0.0316(15) 0.0082(9) -0.0002(9) -0.0020(10)
C8 0.0404(13) 0.0190(10) 0.0341(16) 0.0097(9) 0.0057(10) -0.0003(10)
C9 0.0459(15) 0.0370(13) 0.0455(19) 0.0168(11) 0.0067(12) 0.0072(12)
C10 0.0438(15) 0.0390(15) 0.081(3) 0.0164(12) 0.0190(15) 0.0091(15)
C11 0.063(2) 0.0436(16) 0.080(3) 0.0124(14) 0.0382(19) 0.0118(17)
C12 0.087(3) 0.062(2) 0.048(2) 0.0133(18) 0.0266(18) 0.0183(17)
C13 0.0565(17) 0.0467(16) 0.044(2) 0.0117(13) 0.0081(14) 0.0102(14)
C14 0.0347(12) 0.0235(11) 0.0412(17) 0.0080(9) 0.0060(11) 0.0015(10)
C15 0.0574(17) 0.0436(15) 0.0371(19) 0.0143(13) -0.0075(13) -0.0090(13)
C16 0.074(2) 0.070(2) 0.053(2) 0.0300(18) -0.0157(17) -0.0018(17)
C17 0.0453(14) 0.0245(12) 0.051(2) 0.0060(10) 0.0055(12) 0.0053(11)

loop_
_atom_type_symbol
_atom_type_description
_atom_type_scat_dispersion_real
_atom_type_scat_dispersion_imag
_atom_type_scat_source
C C 0.0033 0.0016 'International Tables Vol C Tables 4.2.6.8 and 6.1.1.4'
H H 0.0000 0.0000 'International Tables Vol C Tables 4.2.6.8 and 6.1.1.4'
N N 0.0061 0.0033 'International Tables Vol C Tables 4.2.6.8 and 6.1.1.4'
O O 0.0106 0.0060 'International Tables Vol C Tables 4.2.6.8 and 6.1.1.4'

loop_
_geom_angle_atom_site_label_1
_geom_angle_atom_site_label_2
_geom_angle_atom_site_label_3
_geom_angle_site_symmetry_1
_geom_angle_site_symmetry_3
_geom_angle
_geom_angle_publ_flag
C3 O1 H1B . . 109.5 ?
C14 O3 C15 . . 117.9(2) ?
C6 O4 H4A . . 109.5 ?
H5B O5 H5C . . 105(4) ?
C7A N1 N2 . . 108.2(2) ?
C7A N1 H1A . . 130.0(17) ?
N2 N1 H1A . . 117.5(17) ?
C3 N2 N1 . . 107.5(2) ?
O1 C3 N2 . . 123.5(2) ?
O1 C3 C3A . . 126.8(2) ?
N2 C3 C3A . . 109.6(2) ?
C7A C3A C3 . . 104.3(2) ?
C7A C3A C4 . . 124.9(2) ?
C3 C3A C4 . . 130.6(2) ?
C3A C4 C8 . . 114.11(18) ?
C3A C4 C5 . . 109.1(2) ?
C8 C4 C5 . . 109.85(19) ?
C3A C4 H4B . . 107.8 ?
C8 C4 H4B . . 107.8 ?
C5 C4 H4B . . 107.8 ?
C14 C5 C4 . . 110.5(2) ?
C14 C5 C6 . . 111.47(18) ?
C4 C5 C6 . . 112.80(19) ?
C14 C5 H5A . . 107.2 ?
C4 C5 H5A . . 107.2 ?
C6 C5 H5A . . 107.2 ?
O4 C6 C17 . . 111.01(18) ?
O4 C6 C7 . . 106.04(18) ?
C17 C6 C7 . . 109.6(2) ?
O4 C6 C5 . . 110.4(2) ?
C17 C6 C5 . . 110.5(2) ?
C7 C6 C5 . . 109.18(18) ?
C7A C7 C6 . . 109.0(2) ?
C7A C7 H7A . . 109.9 ?
C6 C7 H7A . . 109.9 ?
C7A C7 H7B . . 109.9 ?
C6 C7 H7B . . 109.9 ?
H7A C7 H7B . . 108.3 ?
N1 C7A C3A . . 110.2(2) ?
N1 C7A C7 . . 124.8(2) ?
C3A C7A C7 . . 125.0(2) ?
C13 C8 C9 . . 117.9(3) ?
C13 C8 C4 . . 121.4(2) ?
C9 C8 C4 . . 120.6(2) ?
C10 C9 C8 . . 121.2(3) ?
C10 C9 H9A . . 119.4 ?
C8 C9 H9A . . 119.4 ?
C9 C10 C11 . . 120.2(3) ?
C9 C10 H10A . . 119.9 ?
C11 C10 H10A . . 119.9 ?
C10 C11 C12 . . 119.6(3) ?
C10 C11 H11A . . 120.2 ?
C12 C11 H11A . . 120.2 ?
C13 C12 C11 . . 119.6(4) ?
C13 C12 H12A . . 120.2 ?
C11 C12 H12A . . 120.2 ?
C8 C13 C12 . . 121.4(3) ?
C8 C13 H13A . . 119.3 ?
C12 C13 H13A . . 119.3 ?
O2 C14 O3 . . 123.6(2) ?
O2 C14 C5 . . 125.0(2) ?
O3 C14 C5 . . 111.4(2) ?
O3 C15 C16 . . 107.3(2) ?
O3 C15 H15A . . 110.3 ?
C16 C15 H15A . . 110.3 ?
O3 C15 H15B . . 110.3 ?
C16 C15 H15B . . 110.3 ?
H15A C15 H15B . . 108.5 ?
C15 C16 H16A . . 109.5 ?
C15 C16 H16B . . 109.5 ?
H16A C16 H16B . . 109.5 ?
C15 C16 H16C . . 109.5 ?
H16A C16 H16C . . 109.5 ?
H16B C16 H16C . . 109.5 ?
C6 C17 H17A . . 109.5 ?
C6 C17 H17B . . 109.5 ?
H17A C17 H17B . . 109.5 ?
C6 C17 H17C . . 109.5 ?
H17A C17 H17C . . 109.5 ?
H17B C17 H17C . . 109.5 ?

loop_
_geom_bond_atom_site_label_1
_geom_bond_atom_site_label_2
_geom_bond_site_symmetry_2
_geom_bond_distance
_geom_bond_publ_flag
O1 C3 . 1.308(3) ?
O1 H1B . 0.8200 ?
O2 C14 . 1.209(3) ?
O3 C14 . 1.321(3) ?
O3 C15 . 1.462(3) ?
O4 C6 . 1.425(3) ?
O4 H4A . 0.8200 ?
O5 H5B . 0.95(5) ?
O5 H5C . 0.85(4) ?
N1 C7A . 1.354(3) ?
N1 N2 . 1.379(3) ?
N1 H1A . 0.92(3) ?
N2 C3 . 1.326(4) ?
C3 C3A . 1.432(3) ?
C3A C7A . 1.355(4) ?
C3A C4 . 1.502(3) ?
C4 C8 . 1.514(3) ?
C4 C5 . 1.558(3) ?
C4 H4B . 0.9800 ?
C5 C14 . 1.517(3) ?
C5 C6 . 1.561(4) ?
C5 H5A . 0.9800 ?
C6 C17 . 1.526(3) ?
C6 C7 . 1.532(3) ?
C7 C7A . 1.493(3) ?
C7 H7A . 0.9700 ?
C7 H7B . 0.9700 ?
C8 C13 . 1.379(4) ?
C8 C9 . 1.394(4) ?
C9 C10 . 1.371(4) ?
C9 H9A . 0.9300 ?
C10 C11 . 1.378(5) ?
C10 H10A . 0.9300 ?
C11 C12 . 1.385(6) ?
C11 H11A . 0.9300 ?
C12 C13 . 1.381(5) ?
C12 H12A . 0.9300 ?
C13 H13A . 0.9300 ?
C15 C16 . 1.482(5) ?
C15 H15A . 0.9700 ?
C15 H15B . 0.9700 ?
C16 H16A . 0.9600 ?
C16 H16B . 0.9600 ?
C16 H16C . 0.9600 ?
C17 H17A . 0.9600 ?
C17 H17B . 0.9600 ?
C17 H17C . 0.9600 ?

loop_
_geom_hbond_atom_site_label_D
_geom_hbond_atom_site_label_H
_geom_hbond_atom_site_label_A
_geom_hbond_site_symmetry_A
_geom_hbond_distance_DH
_geom_hbond_distance_HA
_geom_hbond_distance_DA
_geom_hbond_angle_DHA
_geom_hbond_publ_flag
O1 H1B N2 8_655 0.82 1.89 2.705(2) 171 yes
O4 H4A O3 8_655 0.82 2.22 2.897(2) 141 yes
N1 H1A O4 5_665 0.93(3) 1.94 2.778(3) 155 yes
O5 H5B O1 8_655 0.95(5) 2.01 2.874(2) 165 yes
O5 H5C O2 5_665 0.84(4) 1.97 2.844(3) 179 yes

loop_
_geom_torsion_atom_site_label_1
_geom_torsion_atom_site_label_2
_geom_torsion_atom_site_label_3
_geom_torsion_atom_site_label_4
_geom_torsion_site_symmetry_1
_geom_torsion_site_symmetry_2
_geom_torsion_site_symmetry_3
_geom_torsion_site_symmetry_4
_geom_torsion
_geom_torsion_publ_flag
C7A N1 N2 C3 . . . . -3.1(3) ?
N1 N2 C3 O1 . . . . -178.5(2) ?
N1 N2 C3 C3A . . . . 1.2(3) ?
O1 C3 C3A C7A . . . . -179.2(2) ?
N2 C3 C3A C7A . . . . 1.1(3) ?
O1 C3 C3A C4 . . . . -3.8(4) ?
N2 C3 C3A C4 . . . . 176.5(2) ?
C7A C3A C4 C8 . . . . -133.3(2) ?
C3 C3A C4 C8 . . . . 52.1(3) ?
C7A C3A C4 C5 . . . . -10.0(3) ?
C3 C3A C4 C5 . . . . 175.4(2) ?
C3A C4 C5 C14 . . . . 165.98(18) ?
C8 C4 C5 C14 . . . . -68.2(2) ?
C3A C4 C5 C6 . . . . 40.4(2) ?
C8 C4 C5 C6 . . . . 166.2(2) ?
C14 C5 C6 O4 . . . . -72.4(2) ?
C4 C5 C6 O4 . . . . 52.7(2) ?
C14 C5 C6 C17 . . . . 50.8(3) ?
C4 C5 C6 C17 . . . . 175.87(19) ?
C14 C5 C6 C7 . . . . 171.44(19) ?
C4 C5 C6 C7 . . . . -63.5(2) ?
O4 C6 C7 C7A . . . . -68.0(2) ?
C17 C6 C7 C7A . . . . 172.1(2) ?
C5 C6 C7 C7A . . . . 50.9(2) ?
N2 N1 C7A C3A . . . . 3.9(3) ?
N2 N1 C7A C7 . . . . -176.2(2) ?
C3 C3A C7A N1 . . . . -3.0(3) ?
C4 C3A C7A N1 . . . . -178.8(2) ?
C3 C3A C7A C7 . . . . 177.1(2) ?
C4 C3A C7A C7 . . . . 1.3(4) ?
C6 C7 C7A N1 . . . . 157.6(2) ?
C6 C7 C7A C3A . . . . -22.5(3) ?
C3A C4 C8 C13 . . . . -135.7(2) ?
C5 C4 C8 C13 . . . . 101.3(3) ?
C3A C4 C8 C9 . . . . 45.6(3) ?
C5 C4 C8 C9 . . . . -77.3(3) ?
C13 C8 C9 C10 . . . . 0.7(4) ?
C4 C8 C9 C10 . . . . 179.3(2) ?
C8 C9 C10 C11 . . . . -0.4(4) ?
C9 C10 C11 C12 . . . . 0.8(5) ?
C10 C11 C12 C13 . . . . -1.4(5) ?
C9 C8 C13 C12 . . . . -1.3(4) ?
C4 C8 C13 C12 . . . . -180.0(3) ?
C11 C12 C13 C8 . . . . 1.7(5) ?
C15 O3 C14 O2 . . . . 2.6(4) ?
C15 O3 C14 C5 . . . . -175.3(2) ?
C4 C5 C14 O2 . . . . 126.8(3) ?
C6 C5 C14 O2 . . . . -106.9(3) ?
C4 C5 C14 O3 . . . . -55.4(3) ?
C6 C5 C14 O3 . . . . 70.9(3) ?
C14 O3 C15 C16 . . . . -172.8(3) ?
